data_7156848
loop_
_publ_author_name
'Anitha, Mandala'
'Kumara Swamy, K. C.'

_publ_section_title
;
 Highly functionalised (\g-azido/\g-fluoro-\b-iodo/)vinyl derivatives from
 phosphorus based allenes or allenoates: IO halogen bonding interactions.
;
_journal_issue 23
_journal_name_full 'Organic &amp; biomolecular chemistry'
_journal_page_first 5736
_journal_page_last 5748
_journal_paper_doi 10.1039/c9ob00715f
_journal_volume 17
_journal_year 2019
_chemical_formula_sum 'C15 H17 I2 O3 P'
_chemical_formula_weight 530.06
_space_group_IT_number 14
_space_group_name_Hall '-P 2yn'
_space_group_name_H-M_alt 'P 1 21/n 1'
_symmetry_cell_setting monoclinic
_symmetry_space_group_name_Hall '-P 2yn'
_symmetry_space_group_name_H-M 'P 1 21/n 1'
_atom_sites_solution_hydrogens geom
_atom_sites_solution_primary direct
_atom_sites_solution_secondary difmap
_audit_creation_method SHELXL-97
_audit_update_record
;
2019-03-27 deposited with the CCDC.    2019-05-09 downloaded from the CCDC.
;
_cell_angle_alpha 90.00
_cell_angle_beta 92.325(4)
_cell_angle_gamma 90.00
_cell_formula_units_Z 4
_cell_length_a 9.1150(7)
_cell_length_b 10.3990(10)
_cell_length_c 19.1186(18)
_cell_measurement_reflns_used 9860
_cell_measurement_temperature 298(2)
_cell_measurement_theta_max 27.56
_cell_measurement_theta_min 2.23
_cell_volume 1810.7(3)
_computing_cell_refinement 'Bruker SAINT'
_computing_data_collection 'Bruker APEX2'
_computing_data_reduction 'Bruker SAINT'
_computing_molecular_graphics 'Bruker SHELXTL'
_computing_publication_material 'Bruker SHELXTL'
_computing_structure_refinement 'SHELXL-97 (Sheldrick, 2008)'
_computing_structure_solution 'SHELXS-97 (Sheldrick, 2008)'
_diffrn_ambient_temperature 298(2)
_diffrn_measured_fraction_theta_full 0.984
_diffrn_measured_fraction_theta_max 0.984
_diffrn_measurement_device_type 'Bruker APEX-II CCD'
_diffrn_measurement_method '\f and \w scans'
_diffrn_radiation_monochromator graphite
_diffrn_radiation_source 'fine-focus sealed tube'
_diffrn_radiation_type MoK\a
_diffrn_radiation_wavelength 0.71073
_diffrn_reflns_av_R_equivalents 0.0495
_diffrn_reflns_av_sigmaI/netI 0.0270
_diffrn_reflns_limit_h_max 10
_diffrn_reflns_limit_h_min -10
_diffrn_reflns_limit_k_max 12
_diffrn_reflns_limit_k_min -12
_diffrn_reflns_limit_l_max 22
_diffrn_reflns_limit_l_min -22
_diffrn_reflns_number 25311
_diffrn_reflns_theta_full 25.00
_diffrn_reflns_theta_max 25.00
_diffrn_reflns_theta_min 2.23
_exptl_absorpt_coefficient_mu 3.568
_exptl_crystal_colour colourless
_exptl_crystal_density_diffrn 1.944
_exptl_crystal_density_method 'not measured'
_exptl_crystal_description block
_exptl_crystal_F_000 1008
_exptl_crystal_recrystallization_method 'Re-crystallisation from solvent'
_exptl_crystal_size_max 0.24
_exptl_crystal_size_mid 0.22
_exptl_crystal_size_min 0.18
_refine_diff_density_max 1.821
_refine_diff_density_min -1.094
_refine_diff_density_rms 0.251
_refine_ls_extinction_coef 0.0137(16)
_refine_ls_extinction_expression Fc^*^=kFc[1+0.001xFc^2^\l^3^/sin(2\q)]^-1/4^
_refine_ls_extinction_method SHELXL
_refine_ls_goodness_of_fit_ref 1.195
_refine_ls_hydrogen_treatment mixed
_refine_ls_matrix_type full
_refine_ls_number_parameters 194
_refine_ls_number_reflns 3140
_refine_ls_number_restraints 0
_refine_ls_restrained_S_all 1.195
_refine_ls_R_factor_all 0.0880
_refine_ls_R_factor_gt 0.0869
_refine_ls_shift/su_max 0.000
_refine_ls_shift/su_mean 0.000
_refine_ls_structure_factor_coef Fsqd
_refine_ls_weighting_details 'calc w=1/[\s^2^(Fo^2^)+(0.0000P)^2^+127.8305P] where P=(Fo^2^+2Fc^2^)/3'
_refine_ls_weighting_scheme calc
_refine_ls_wR_factor_gt 0.2600
_refine_ls_wR_factor_ref 0.2603
_reflns_number_gt 3025
_reflns_number_total 3140
_reflns_threshold_expression >2sigma(I)
_cod_data_source_file c9ob00715f2.cif
_cod_data_source_block compound24
_cod_depositor_comments
;
The following automatic conversions were performed:

'_symmetry_cell_setting' value 'Monoclinic' changed to 'monoclinic'
according to
/home/data/users/saulius/crontab/automatic-downloads/rss-feeds/RSC/lib/dictionaries/cif_core.dic
dictionary named 'cif_core.dic' version 2.4.2 from 2011-04-26.

Automatic conversion script
Id: cif_fix_values 4973 2017-02-22 13:04:09Z antanas 

 Adding full bibliography for 7156840--7156850.cif.
;
_cod_original_sg_symbol_H-M 'P 21/n'
_cod_database_code 7156848

loop_
_symmetry_equiv_pos_as_xyz
'x, y, z'
'-x+1/2, y+1/2, -z+1/2'
'-x, -y, -z'
'x-1/2, -y-1/2, z-1/2'

loop_
_atom_site_label
_atom_site_type_symbol
_atom_site_fract_x
_atom_site_fract_y
_atom_site_fract_z
_atom_site_U_iso_or_equiv
_atom_site_adp_type
_atom_site_occupancy
_atom_site_symmetry_multiplicity
_atom_site_calc_flag
_atom_site_refinement_flags
I2 I 0.77089(14) 0.65599(14) 0.63493(8) 0.0456(6) Uani 1 1 d .
I1 I 0.55772(18) 0.86665(15) 0.74051(9) 0.0556(6) Uani 1 1 d .
P1 P 0.2235(5) 0.5275(5) 0.6309(3) 0.0359(12) Uani 1 1 d .
O2 O 0.2439(16) 0.4179(14) 0.5760(8) 0.047(4) Uani 1 1 d .
O3 O 0.3096(15) 0.4855(13) 0.6993(7) 0.041(3) Uani 1 1 d .
O1 O 0.0684(17) 0.5473(18) 0.6402(10) 0.067(5) Uani 1 1 d .
C6 C 0.314(2) 0.6670(18) 0.5984(11) 0.039(4) Uani 1 1 d .
C7 C 0.444(2) 0.6966(18) 0.6286(10) 0.035(4) Uani 1 1 d .
C14 C 0.288(2) 0.875(2) 0.5339(13) 0.048(5) Uani 1 1 d .
H14 H 0.3598 0.9094 0.5644 0.058 Uiso 1 1 calc R
C9 C 0.247(2) 0.7484(19) 0.5419(10) 0.036(4) Uani 1 1 d .
C8 C 0.568(2) 0.730(2) 0.6586(11) 0.043(5) Uani 1 1 d .
C3 C 0.426(2) 0.2972(18) 0.6466(9) 0.033(4) Uani 1 1 d .
C12 C 0.115(2) 0.902(2) 0.4359(11) 0.047(5) Uani 1 1 d .
C13 C 0.226(2) 0.951(2) 0.4820(12) 0.047(5) Uani 1 1 d .
H13 H 0.2567 1.0359 0.4773 0.057 Uiso 1 1 calc R
C11 C 0.072(2) 0.779(2) 0.4451(12) 0.054(6) Uani 1 1 d .
H11 H -0.0037 0.7464 0.4164 0.064 Uiso 1 1 calc R
C5 C 0.316(3) 0.198(2) 0.6677(14) 0.056(6) Uani 1 1 d .
H5A H 0.3465 0.1615 0.7120 0.084 Uiso 1 1 calc R
H5B H 0.3088 0.1315 0.6329 0.084 Uiso 1 1 calc R
H5C H 0.2214 0.2381 0.6716 0.084 Uiso 1 1 calc R
C10 C 0.1366(19) 0.701(2) 0.4954(11) 0.040(5) Uani 1 1 d .
H10 H 0.1069 0.6156 0.4986 0.048 Uiso 1 1 calc R
C2 C 0.439(2) 0.405(2) 0.6987(11) 0.045(5) Uani 1 1 d .
H2A H 0.4566 0.3691 0.7450 0.054 Uiso 1 1 calc R
H2B H 0.5226 0.4578 0.6880 0.054 Uiso 1 1 calc R
C1 C 0.385(2) 0.354(2) 0.5760(12) 0.050(5) Uani 1 1 d .
H1A H 0.4599 0.4154 0.5635 0.060 Uiso 1 1 calc R
H1B H 0.3821 0.2864 0.5411 0.060 Uiso 1 1 calc R
C15 C 0.051(3) 0.986(3) 0.3798(15) 0.075(9) Uani 1 1 d .
H15A H 0.1177 0.9914 0.3422 0.112 Uiso 1 1 calc R
H15B H 0.0349 1.0703 0.3983 0.112 Uiso 1 1 calc R
H15C H -0.0405 0.9504 0.3625 0.112 Uiso 1 1 calc R
C4 C 0.578(3) 0.236(3) 0.6435(14) 0.070(8) Uani 1 1 d .
H4A H 0.6512 0.3024 0.6428 0.105 Uiso 1 1 calc R
H4B H 0.5828 0.1847 0.6019 0.105 Uiso 1 1 calc R
H4C H 0.5959 0.1827 0.6840 0.105 Uiso 1 1 calc R

loop_
_atom_site_aniso_label
_atom_site_aniso_U_11
_atom_site_aniso_U_22
_atom_site_aniso_U_33
_atom_site_aniso_U_23
_atom_site_aniso_U_13
_atom_site_aniso_U_12
I2 0.0343(8) 0.0436(9) 0.0590(10) 0.0013(6) 0.0039(6) 0.0015(6)
I1 0.0614(10) 0.0465(9) 0.0587(10) -0.0118(7) -0.0014(7) 0.0036(7)
P1 0.027(2) 0.034(3) 0.047(3) 0.007(2) 0.002(2) 0.003(2)
O2 0.051(9) 0.039(8) 0.048(8) 0.004(6) -0.020(7) -0.003(7)
O3 0.048(8) 0.044(8) 0.030(7) -0.001(6) 0.007(6) 0.012(6)
O1 0.036(8) 0.074(12) 0.093(13) 0.040(10) 0.018(8) 0.012(8)
C6 0.035(10) 0.028(9) 0.053(12) -0.001(9) 0.003(9) -0.002(8)
C7 0.030(9) 0.029(9) 0.046(11) -0.002(8) 0.002(8) 0.006(8)
C14 0.042(11) 0.039(11) 0.063(14) 0.005(10) -0.002(10) -0.008(9)
C9 0.034(10) 0.034(10) 0.040(10) -0.007(8) 0.003(8) 0.006(8)
C8 0.035(10) 0.052(12) 0.042(11) 0.019(10) 0.001(8) -0.011(9)
C3 0.034(10) 0.034(10) 0.030(9) 0.004(8) 0.002(7) 0.007(8)
C12 0.041(12) 0.053(13) 0.048(12) 0.009(10) 0.005(9) 0.005(10)
C13 0.045(12) 0.041(11) 0.056(13) -0.005(10) 0.002(10) 0.004(10)
C11 0.045(12) 0.058(14) 0.056(14) 0.016(11) -0.017(10) -0.018(11)
C5 0.058(14) 0.032(11) 0.077(17) 0.003(11) 0.001(12) 0.003(10)
C10 0.025(9) 0.041(11) 0.053(12) 0.011(9) -0.005(8) -0.005(8)
C2 0.032(10) 0.051(12) 0.051(12) 0.019(10) 0.005(9) 0.011(9)
C1 0.052(13) 0.046(12) 0.053(13) -0.003(10) 0.010(10) 0.011(10)
C15 0.10(2) 0.056(15) 0.067(17) 0.028(13) -0.032(15) -0.027(15)
C4 0.047(14) 0.10(2) 0.067(16) 0.000(15) 0.006(12) 0.035(14)

loop_
_atom_type_symbol
_atom_type_description
_atom_type_scat_dispersion_real
_atom_type_scat_dispersion_imag
_atom_type_scat_source
C C 0.0033 0.0016 'International Tables Vol C Tables 4.2.6.8 and 6.1.1.4'
H H 0.0000 0.0000 'International Tables Vol C Tables 4.2.6.8 and 6.1.1.4'
O O 0.0106 0.0060 'International Tables Vol C Tables 4.2.6.8 and 6.1.1.4'
P P 0.1023 0.0942 'International Tables Vol C Tables 4.2.6.8 and 6.1.1.4'
I I -0.4742 1.8119 'International Tables Vol C Tables 4.2.6.8 and 6.1.1.4'

loop_
_geom_angle_atom_site_label_1
_geom_angle_atom_site_label_2
_geom_angle_atom_site_label_3
_geom_angle
O1 P1 O3 113.4(9)
O1 P1 O2 109.2(11)
O3 P1 O2 106.8(7)
O1 P1 C6 113.1(10)
O3 P1 C6 107.1(9)
O2 P1 C6 106.8(9)
C1 O2 P1 117.6(13)
C2 O3 P1 122.5(12)
C7 C6 C9 121.0(18)
C7 C6 P1 116.7(16)
C9 C6 P1 122.3(14)
C8 C7 C6 178(2)
C9 C14 C13 122(2)
C9 C14 H14 119.2
C13 C14 H14 119.2
C14 C9 C10 117.2(19)
C14 C9 C6 121.3(18)
C10 C9 C6 121.5(18)
C7 C8 I2 125.2(17)
C7 C8 I1 116.3(16)
I2 C8 I1 118.5(9)
C5 C3 C1 111.5(18)
C5 C3 C4 110.0(19)
C1 C3 C4 108.6(17)
C5 C3 C2 111.6(17)
C1 C3 C2 108.1(16)
C4 C3 C2 106.8(18)
C11 C12 C13 118(2)
C11 C12 C15 123(2)
C13 C12 C15 119(2)
C14 C13 C12 120(2)
C14 C13 H13 119.8
C12 C13 H13 119.8
C12 C11 C10 122(2)
C12 C11 H11 118.9
C10 C11 H11 118.9
C3 C5 H5A 109.5
C3 C5 H5B 109.5
H5A C5 H5B 109.5
C3 C5 H5C 109.5
H5A C5 H5C 109.5
H5B C5 H5C 109.5
C11 C10 C9 120.6(19)
C11 C10 H10 119.7
C9 C10 H10 119.7
O3 C2 C3 113.4(16)
O3 C2 H2A 108.9
C3 C2 H2A 108.9
O3 C2 H2B 108.9
C3 C2 H2B 108.9
H2A C2 H2B 107.7
O2 C1 C3 111.5(17)
O2 C1 H1A 109.3
C3 C1 H1A 109.3
O2 C1 H1B 109.3
C3 C1 H1B 109.3
H1A C1 H1B 108.0
C12 C15 H15A 109.5
C12 C15 H15B 109.5
H15A C15 H15B 109.5
C12 C15 H15C 109.5
H15A C15 H15C 109.5
H15B C15 H15C 109.5
C3 C4 H4A 109.5
C3 C4 H4B 109.5
H4A C4 H4B 109.5
C3 C4 H4C 109.5
H4A C4 H4C 109.5
H4B C4 H4C 109.5

loop_
_geom_bond_atom_site_label_1
_geom_bond_atom_site_label_2
_geom_bond_distance
I2 C8 2.07(2)
I1 C8 2.12(2)
P1 O1 1.447(16)
P1 O3 1.560(14)
P1 O2 1.565(16)
P1 C6 1.79(2)
O2 C1 1.45(3)
O3 C2 1.44(2)
C6 C7 1.33(3)
C6 C9 1.48(3)
C7 C8 1.29(3)
C14 C9 1.38(3)
C14 C13 1.38(3)
C14 H14 0.9300
C9 C10 1.40(3)
C3 C5 1.50(3)
C3 C1 1.50(3)
C3 C4 1.53(3)
C3 C2 1.50(3)
C12 C11 1.35(3)
C12 C13 1.41(3)
C12 C15 1.48(3)
C13 H13 0.9300
C11 C10 1.37(3)
C11 H11 0.9300
C5 H5A 0.9600
C5 H5B 0.9600
C5 H5C 0.9600
C10 H10 0.9300
C2 H2A 0.9700
C2 H2B 0.9700
C1 H1A 0.9700
C1 H1B 0.9700
C15 H15A 0.9600
C15 H15B 0.9600
C15 H15C 0.9600
C4 H4A 0.9600
C4 H4B 0.9600
C4 H4C 0.9600
